data_4079597
loop_
_publ_author_name
'Marchenko, Anatoliy P.'
'Koidan, Heorgiy N.'
'Zarudnitskii, Evgeniy V.'
'Hurieva, Anastasiya N.'
'Kirilchuk, Andrey A.'
'Yurchenko, Aleksandr A.'
'Biffis, Andrea'
'Kostyuk, Aleksandr N.'

_publ_section_title
;
 Stable N-Phosphorylated 1,2,4-Triazol-5-ylidenes: Novel Ligands for Metal
 Complexes
;
_journal_issue 23
_journal_name_full Organometallics
_journal_page_first 8257
_journal_paper_doi 10.1021/om300872g
_journal_volume 31
_journal_year 2012
_chemical_formula_sum 'C44 H65 Ag2 F6 N9 O6 P2 S2'
_chemical_formula_weight 1271.85
_chemical_name_systematic
; 
 ? 
;
_space_group_IT_number 9
_symmetry_space_group_name_Hall 'C -2yc'
_symmetry_space_group_name_H-M 'C 1 c 1'
_atom_sites_solution_hydrogens geom
_atom_sites_solution_primary direct
_atom_sites_solution_secondary difmap
_audit_creation_method SHELXL-97
_cell_angle_alpha 90.00
_cell_angle_beta 114.3630(10)
_cell_angle_gamma 90.00
_cell_formula_units_Z 4
_cell_length_a 23.6688(8)
_cell_length_b 11.2177(3)
_cell_length_c 22.7250(11)
_cell_measurement_temperature 173(2)
_cell_volume 5496.4(4)
_computing_structure_refinement 'SHELXL-97 (Sheldrick, 1997)'
_computing_structure_solution 'SHELXS-97 (Sheldrick, 1990)'
_diffrn_ambient_temperature 173(2)
_diffrn_measured_fraction_theta_full 0.966
_diffrn_measured_fraction_theta_max 0.966
_diffrn_radiation_monochromator graphite
_diffrn_radiation_source 'fine-focus sealed tube'
_diffrn_radiation_type MoK\a
_diffrn_radiation_wavelength 0.71073
_diffrn_reflns_av_R_equivalents 0.0410
_diffrn_reflns_av_sigmaI/netI 0.0588
_diffrn_reflns_limit_h_max 29
_diffrn_reflns_limit_h_min -20
_diffrn_reflns_limit_k_max 10
_diffrn_reflns_limit_k_min -14
_diffrn_reflns_limit_l_max 28
_diffrn_reflns_limit_l_min -25
_diffrn_reflns_number 16245
_diffrn_reflns_theta_full 27.03
_diffrn_reflns_theta_max 27.03
_diffrn_reflns_theta_min 1.89
_exptl_absorpt_coefficient_mu 0.919
_exptl_absorpt_correction_T_max 0.8669
_exptl_absorpt_correction_T_min 0.7044
_exptl_absorpt_correction_type multi-scan
_exptl_absorpt_process_details sadabs
_exptl_crystal_density_diffrn 1.537
_exptl_crystal_density_method 'not measured'
_exptl_crystal_F_000 2600
_exptl_crystal_size_max 0.41
_exptl_crystal_size_mid 0.37
_exptl_crystal_size_min 0.16
_refine_diff_density_max 2.294
_refine_diff_density_min -1.255
_refine_diff_density_rms 0.103
_refine_ls_abs_structure_details 'Flack H D (1983), Acta Cryst. A39, 876-881'
_refine_ls_abs_structure_Flack 0.29(3)
_refine_ls_extinction_method none
_refine_ls_goodness_of_fit_ref 1.019
_refine_ls_hydrogen_treatment constr
_refine_ls_matrix_type full
_refine_ls_number_parameters 657
_refine_ls_number_reflns 7600
_refine_ls_number_restraints 2
_refine_ls_restrained_S_all 1.019
_refine_ls_R_factor_all 0.0602
_refine_ls_R_factor_gt 0.0468
_refine_ls_shift/su_max 0.005
_refine_ls_shift/su_mean 0.000
_refine_ls_structure_factor_coef Fsqd
_refine_ls_weighting_details 'calc w=1/[\s^2^(Fo^2^)+(0.0291P)^2^+31.3741P] where P=(Fo^2^+2Fc^2^)/3'
_refine_ls_weighting_scheme calc
_refine_ls_wR_factor_gt 0.0959
_refine_ls_wR_factor_ref 0.1032
_reflns_number_gt 6539
_reflns_number_total 7600
_reflns_threshold_expression >2sigma(I)
_cod_data_source_file om300872g_si_001.cif
_cod_data_source_block koyd6n
_cod_original_sg_symbol_H-M Cc
_cod_database_code 4079597

loop_
_symmetry_equiv_pos_as_xyz
'x, y, z'
'x, -y, z+1/2'
'x+1/2, y+1/2, z'
'x+1/2, -y+1/2, z+1/2'

loop_
_atom_site_label
_atom_site_type_symbol
_atom_site_fract_x
_atom_site_fract_y
_atom_site_fract_z
_atom_site_U_iso_or_equiv
_atom_site_adp_type
_atom_site_occupancy
_atom_site_symmetry_multiplicity
_atom_site_calc_flag
_atom_site_refinement_flags
Ag1 Ag 0.14731(2) 0.36132(5) 0.33104(3) 0.03225(15) Uani 1 1 d .
Ag2 Ag 0.10099(2) 0.16899(5) 0.38271(2) 0.03254(16) Uani 1 1 d .
P2 P 0.04513(8) 0.39748(16) 0.25259(9) 0.0197(4) Uani 1 1 d .
P1 P 0.20522(9) 0.09987(16) 0.44136(9) 0.0219(4) Uani 1 1 d .
S1 S 0.22859(10) 0.19265(18) 0.19612(11) 0.0357(5) Uani 1 1 d .
O5 O 1.0400(4) 0.3937(7) 0.4517(4) 0.082(3) Uani 1 1 d .
C1 C 0.2386(3) 0.2944(6) 0.3883(3) 0.0210(15) Uani 1 1 d .
C2 C 0.3411(3) 0.2666(6) 0.4327(3) 0.0228(15) Uani 1 1 d .
N2 N 0.2935(3) 0.3386(5) 0.3931(3) 0.0206(14) Uani 1 1 d .
N3 N 0.3196(3) 0.1773(5) 0.4532(3) 0.0223(13) Uani 1 1 d .
N1 N 0.2550(3) 0.1968(5) 0.4251(3) 0.0218(13) Uani 1 1 d .
N4 N -0.0049(3) 0.3075(5) 0.2721(3) 0.0225(13) Uani 1 1 d .
C3 C 0.0117(3) 0.2155(6) 0.3142(3) 0.0224(16) Uani 1 1 d .
C13 C 0.2155(4) -0.0450(7) 0.4091(5) 0.043(2) Uani 1 1 d .
C17 C 0.2319(4) 0.1104(8) 0.5300(4) 0.0327(18) Uani 1 1 d .
N5 N -0.0689(3) 0.3162(5) 0.2384(3) 0.0232(13) Uani 1 1 d .
C5 C 0.2989(4) 0.4412(6) 0.3547(3) 0.0263(16) Uani 1 1 d .
H5A H 0.2671 0.4345 0.3110 0.032 Uiso 1 1 calc R
H5B H 0.3389 0.4381 0.3525 0.032 Uiso 1 1 calc R
C6 C 0.2921(4) 0.5619(6) 0.3828(4) 0.036(2) Uani 1 1 d .
H6A H 0.2539 0.5633 0.3882 0.054 Uiso 1 1 calc R
H6B H 0.2918 0.6245 0.3539 0.054 Uiso 1 1 calc R
H6C H 0.3263 0.5734 0.4240 0.054 Uiso 1 1 calc R
C7 C 0.4078(3) 0.2820(6) 0.4492(3) 0.0232(16) Uani 1 1 d .
C8 C 0.4386(4) 0.3891(7) 0.4733(4) 0.0299(17) Uani 1 1 d .
H8 H 0.4166 0.4550 0.4773 0.036 Uiso 1 1 calc R
C9 C 0.5022(4) 0.3976(8) 0.4914(4) 0.0341(19) Uani 1 1 d .
H9 H 0.5227 0.4693 0.5068 0.041 Uiso 1 1 calc R
C29 C 0.0168(4) 0.5521(6) 0.2535(4) 0.0294(17) Uani 1 1 d .
C4 C -0.0899(3) 0.2288(6) 0.2610(3) 0.0230(15) Uani 1 1 d .
C12 C 0.4414(4) 0.1840(7) 0.4438(3) 0.0277(16) Uani 1 1 d .
H12 H 0.4214 0.1122 0.4276 0.033 Uiso 1 1 calc R
C10 C 0.5344(4) 0.2996(8) 0.4865(4) 0.040(2) Uani 1 1 d .
H10 H 0.5770 0.3046 0.4995 0.048 Uiso 1 1 calc R
S2 S 1.03690(10) 0.30367(19) 0.49488(11) 0.0380(5) Uani 1 1 d .
O2 O 0.2046(3) 0.0776(5) 0.1971(3) 0.0443(15) Uani 1 1 d .
O1 O 0.2140(3) 0.2834(6) 0.2302(4) 0.066(2) Uani 1 1 d .
O6 O 1.0470(3) 0.1860(5) 0.4775(3) 0.0452(16) Uani 1 1 d .
C35 C 0.0747(4) 0.4196(8) 0.1497(4) 0.039(2) Uani 1 1 d .
H35A H 0.0796 0.3826 0.1140 0.059 Uiso 1 1 calc R
H35B H 0.1146 0.4293 0.1849 0.059 Uiso 1 1 calc R
H35C H 0.0555 0.4963 0.1366 0.059 Uiso 1 1 calc R
C11 C 0.5043(4) 0.1933(8) 0.4624(4) 0.0358(19) Uani 1 1 d .
H11 H 0.5267 0.1278 0.4587 0.043 Uiso 1 1 calc R
N6 N -0.0419(3) 0.1641(5) 0.3057(3) 0.0223(14) Uani 1 1 d .
C24 C -0.1819(4) 0.0919(7) 0.2218(4) 0.0280(17) Uani 1 1 d .
H24 H -0.1562 0.0289 0.2223 0.034 Uiso 1 1 calc R
C23 C -0.1570(3) 0.2043(6) 0.2408(3) 0.0244(16) Uani 1 1 d .
C21 C -0.0465(3) 0.0603(7) 0.3438(4) 0.0284(17) Uani 1 1 d .
H21A H -0.0882 0.0561 0.3418 0.034 Uiso 1 1 calc R
H21B H -0.0181 0.0714 0.3887 0.034 Uiso 1 1 calc R
C28 C -0.1954(4) 0.2975(7) 0.2403(4) 0.0324(18) Uani 1 1 d .
H28 H -0.1788 0.3729 0.2538 0.039 Uiso 1 1 calc R
C25 C -0.2447(4) 0.0724(7) 0.2021(4) 0.0305(18) Uani 1 1 d .
H25 H -0.2613 -0.0034 0.1900 0.037 Uiso 1 1 calc R
C27 C -0.2583(4) 0.2791(8) 0.2200(4) 0.038(2) Uani 1 1 d .
H27 H -0.2840 0.3423 0.2194 0.045 Uiso 1 1 calc R
C26 C -0.2828(4) 0.1678(8) 0.2008(4) 0.040(2) Uani 1 1 d .
H26 H -0.3253 0.1559 0.1867 0.048 Uiso 1 1 calc R
C32 C 0.0718(4) 0.6340(7) 0.2623(4) 0.040(2) Uani 1 1 d .
H32A H 0.0810 0.6282 0.2250 0.061 Uiso 1 1 calc R
H32B H 0.1074 0.6101 0.3000 0.061 Uiso 1 1 calc R
H32C H 0.0613 0.7149 0.2673 0.061 Uiso 1 1 calc R
C16 C 0.1753(5) -0.1372(8) 0.4214(6) 0.062(3) Uani 1 1 d .
H16A H 0.1799 -0.2122 0.4035 0.093 Uiso 1 1 calc R
H16B H 0.1327 -0.1124 0.4014 0.093 Uiso 1 1 calc R
H16C H 0.1877 -0.1457 0.4670 0.093 Uiso 1 1 calc R
C34 C -0.0327(4) 0.3381(8) 0.1199(4) 0.040(2) Uani 1 1 d .
H34A H -0.0332 0.3046 0.0808 0.060 Uiso 1 1 calc R
H34B H -0.0489 0.4177 0.1118 0.060 Uiso 1 1 calc R
H34C H -0.0578 0.2901 0.1348 0.060 Uiso 1 1 calc R
C33 C 0.0335(4) 0.3408(7) 0.1712(4) 0.0301(18) Uani 1 1 d .
C19 C 0.1861(4) 0.0411(8) 0.5489(4) 0.042(2) Uani 1 1 d .
H19A H 0.1932 0.0603 0.5926 0.063 Uiso 1 1 calc R
H19B H 0.1920 -0.0429 0.5455 0.063 Uiso 1 1 calc R
H19C H 0.1445 0.0625 0.5205 0.063 Uiso 1 1 calc R
C22 C -0.0316(4) -0.0543(6) 0.3199(4) 0.038(2) Uani 1 1 d .
H22A H -0.0595 -0.0655 0.2755 0.056 Uiso 1 1 calc R
H22B H -0.0361 -0.1191 0.3452 0.056 Uiso 1 1 calc R
H22C H 0.0102 -0.0519 0.3236 0.056 Uiso 1 1 calc R
C30 C 0.0022(4) 0.5617(8) 0.3126(4) 0.044(2) Uani 1 1 d .
H30A H -0.0023 0.6441 0.3213 0.066 Uiso 1 1 calc R
H30B H 0.0354 0.5269 0.3492 0.066 Uiso 1 1 calc R
H30C H -0.0357 0.5201 0.3046 0.066 Uiso 1 1 calc R
C37 C 0.3112(4) 0.1716(8) 0.2432(5) 0.044(2) Uani 1 1 d .
F3 F 0.3343(3) 0.0917(5) 0.2159(4) 0.076(2) Uani 1 1 d .
F1 F 0.3219(4) 0.1349(7) 0.3014(4) 0.094(3) Uani 1 1 d .
F2 F 0.3425(3) 0.2718(6) 0.2496(4) 0.094(2) Uani 1 1 d .
O3 O 0.2252(4) 0.2319(7) 0.1351(4) 0.079(2) Uani 1 1 d .
F5 F 0.9384(3) 0.4031(6) 0.4990(4) 0.079(2) Uani 1 1 d .
F6 F 0.9194(3) 0.2877(8) 0.4185(4) 0.102(3) Uani 1 1 d .
F4 F 0.9433(3) 0.2162(7) 0.5127(4) 0.097(2) Uani 1 1 d .
C39 C 0.1657(4) 0.5409(7) 0.4761(5) 0.040(2) Uani 1 1 d .
C40 C 0.1717(5) 0.5435(9) 0.5410(5) 0.056(3) Uani 1 1 d .
H40A H 0.1689 0.6244 0.5534 0.084 Uiso 1 1 calc R
H40B H 0.2111 0.5107 0.5690 0.084 Uiso 1 1 calc R
H40C H 0.1391 0.4972 0.5444 0.084 Uiso 1 1 calc R
N9 N 0.1616(4) 0.5374(7) 0.4259(4) 0.055(2) Uani 1 1 d .
C38 C 0.9575(5) 0.3027(9) 0.4816(6) 0.054(3) Uani 1 1 d .
O4 O 1.0671(3) 0.3318(6) 0.5614(3) 0.0612(19) Uani 1 1 d .
C31 C -0.0404(4) 0.5896(7) 0.1930(4) 0.043(2) Uani 1 1 d .
H31A H -0.0745 0.5380 0.1876 0.065 Uiso 1 1 calc R
H31B H -0.0311 0.5839 0.1558 0.065 Uiso 1 1 calc R
H31C H -0.0512 0.6703 0.1978 0.065 Uiso 1 1 calc R
C36 C 0.0600(5) 0.2139(7) 0.1832(5) 0.045(2) Uani 1 1 d .
H36A H 0.0349 0.1643 0.1973 0.067 Uiso 1 1 calc R
H36B H 0.1017 0.2156 0.2159 0.067 Uiso 1 1 calc R
H36C H 0.0600 0.1823 0.1440 0.067 Uiso 1 1 calc R
C18 C 0.2975(4) 0.0607(12) 0.5716(5) 0.079(4) Uani 1 1 d .
H18A H 0.3012 0.0450 0.6146 0.119 Uiso 1 1 calc R
H18B H 0.3282 0.1182 0.5733 0.119 Uiso 1 1 calc R
H18C H 0.3038 -0.0119 0.5527 0.119 Uiso 1 1 calc R
C20 C 0.2280(7) 0.2422(9) 0.5426(5) 0.078(4) Uani 1 1 d .
H20A H 0.1890 0.2731 0.5125 0.116 Uiso 1 1 calc R
H20B H 0.2612 0.2837 0.5376 0.116 Uiso 1 1 calc R
H20C H 0.2313 0.2532 0.5859 0.116 Uiso 1 1 calc R
C14 C 0.1899(9) -0.0272(11) 0.3344(6) 0.125(8) Uani 1 1 d .
H14A H 0.2000 0.0515 0.3252 0.188 Uiso 1 1 calc R
H14B H 0.1456 -0.0372 0.3155 0.188 Uiso 1 1 calc R
H14C H 0.2082 -0.0851 0.3165 0.188 Uiso 1 1 calc R
C15 C 0.2794(6) -0.0922(11) 0.4335(10) 0.133(8) Uani 1 1 d .
H15A H 0.2787 -0.1716 0.4174 0.199 Uiso 1 1 calc R
H15B H 0.2971 -0.0937 0.4799 0.199 Uiso 1 1 calc R
H15C H 0.3041 -0.0420 0.4191 0.199 Uiso 1 1 calc R
C41 C 0.0797(5) 0.0914(10) 0.6498(6) 0.065(3) Uani 1 1 d .
H41A H 0.1041 0.1600 0.6706 0.098 Uiso 1 1 calc R
H41B H 0.0673 0.0971 0.6040 0.098 Uiso 1 1 calc R
H41C H 0.1040 0.0205 0.6658 0.098 Uiso 1 1 calc R
C42 C 0.0264(8) 0.0865(11) 0.6632(7) 0.082(4) Uani 1 1 d .
N7 N -0.0186(8) 0.0826(14) 0.6734(9) 0.149(7) Uani 1 1 d .
N8 N 0.3354(7) 0.4551(12) 0.5456(7) 0.116(5) Uani 1 1 d .
C43 C 0.3412(7) 0.5476(14) 0.5693(7) 0.092(4) Uani 1 1 d .
C44 C 0.3410(7) 0.6650(13) 0.5913(9) 0.120(6) Uani 1 1 d .
H44A H 0.3402 0.7204 0.5587 0.181 Uiso 1 1 calc R
H44B H 0.3776 0.6780 0.6301 0.181 Uiso 1 1 calc R
H44C H 0.3049 0.6767 0.5999 0.181 Uiso 1 1 calc R

loop_
_atom_site_aniso_label
_atom_site_aniso_U_11
_atom_site_aniso_U_22
_atom_site_aniso_U_33
_atom_site_aniso_U_23
_atom_site_aniso_U_13
_atom_site_aniso_U_12
Ag1 0.0186(3) 0.0343(3) 0.0355(3) 0.0172(3) 0.0027(2) -0.0040(3)
Ag2 0.0193(3) 0.0354(3) 0.0349(3) 0.0169(3) 0.0031(2) -0.0038(2)
P2 0.0171(9) 0.0232(9) 0.0209(9) 0.0041(7) 0.0099(8) -0.0015(7)
P1 0.0207(9) 0.0247(9) 0.0221(10) 0.0058(7) 0.0107(8) -0.0013(7)
S1 0.0323(11) 0.0310(10) 0.0442(12) -0.0051(9) 0.0163(10) -0.0016(8)
O5 0.090(6) 0.063(5) 0.104(6) 0.032(4) 0.053(5) -0.007(4)
C1 0.026(4) 0.021(3) 0.019(4) 0.003(3) 0.012(3) -0.003(3)
C2 0.027(4) 0.021(3) 0.020(4) 0.001(3) 0.010(3) -0.001(3)
N2 0.020(3) 0.025(3) 0.016(3) 0.003(2) 0.007(3) -0.004(3)
N3 0.023(3) 0.023(3) 0.025(3) 0.002(2) 0.014(3) 0.001(3)
N1 0.016(3) 0.025(3) 0.026(3) 0.000(2) 0.009(3) 0.002(2)
N4 0.019(3) 0.026(3) 0.022(3) 0.006(3) 0.008(3) -0.002(3)
C3 0.022(4) 0.027(4) 0.017(4) 0.001(3) 0.006(3) -0.005(3)
C13 0.055(6) 0.029(4) 0.058(6) 0.003(4) 0.036(5) -0.007(4)
C17 0.030(4) 0.045(5) 0.025(4) 0.004(3) 0.013(3) -0.001(4)
N5 0.018(3) 0.028(3) 0.025(3) 0.009(2) 0.010(3) -0.002(3)
C5 0.029(4) 0.027(4) 0.024(4) 0.005(3) 0.011(3) -0.005(3)
C6 0.040(5) 0.023(4) 0.045(5) 0.008(3) 0.017(4) 0.000(4)
C7 0.020(3) 0.031(4) 0.018(4) 0.010(3) 0.007(3) -0.007(3)
C8 0.026(4) 0.032(4) 0.030(4) 0.006(3) 0.010(3) -0.003(3)
C9 0.021(4) 0.046(5) 0.028(4) 0.007(4) 0.004(3) -0.011(4)
C29 0.035(4) 0.021(4) 0.042(5) 0.001(3) 0.026(4) 0.000(3)
C4 0.020(4) 0.031(4) 0.020(4) 0.000(3) 0.010(3) -0.001(3)
C12 0.030(4) 0.031(4) 0.021(4) 0.001(3) 0.009(3) -0.001(3)
C10 0.020(4) 0.066(6) 0.038(5) 0.020(4) 0.016(4) 0.005(4)
S2 0.0354(11) 0.0338(11) 0.0444(13) -0.0039(9) 0.0161(10) -0.0012(9)
O2 0.050(4) 0.038(3) 0.053(4) -0.009(3) 0.029(3) -0.017(3)
O1 0.039(4) 0.055(4) 0.103(6) -0.042(4) 0.026(4) -0.003(3)
O6 0.036(3) 0.037(3) 0.053(4) -0.015(3) 0.009(3) 0.005(3)
C35 0.037(5) 0.055(5) 0.032(5) 0.009(4) 0.021(4) -0.004(4)
C11 0.027(4) 0.048(5) 0.036(5) 0.008(4) 0.016(4) 0.008(4)
N6 0.020(3) 0.026(3) 0.021(3) 0.005(2) 0.010(3) -0.007(2)
C24 0.024(4) 0.029(4) 0.027(4) 0.006(3) 0.005(3) -0.008(3)
C23 0.024(4) 0.027(4) 0.025(4) 0.004(3) 0.013(3) 0.000(3)
C21 0.016(4) 0.038(4) 0.031(4) 0.012(3) 0.010(3) -0.004(3)
C28 0.026(4) 0.040(4) 0.034(5) -0.002(3) 0.016(4) -0.006(3)
C25 0.032(4) 0.036(4) 0.026(4) 0.008(3) 0.014(3) -0.006(3)
C27 0.025(4) 0.055(5) 0.038(5) 0.010(4) 0.019(4) 0.009(4)
C26 0.019(4) 0.067(6) 0.032(5) 0.009(4) 0.009(4) -0.013(4)
C32 0.046(5) 0.024(4) 0.054(6) 0.001(4) 0.023(5) -0.005(4)
C16 0.069(7) 0.034(5) 0.098(9) -0.006(5) 0.049(7) -0.018(5)
C34 0.035(4) 0.057(5) 0.024(4) -0.006(4) 0.009(4) -0.008(4)
C33 0.027(4) 0.043(5) 0.027(4) 0.000(3) 0.018(3) -0.001(3)
C19 0.040(5) 0.060(6) 0.036(5) 0.018(4) 0.025(4) 0.005(4)
C22 0.034(5) 0.026(4) 0.048(5) 0.005(4) 0.012(4) -0.009(4)
C30 0.050(6) 0.031(4) 0.056(6) -0.011(4) 0.026(5) -0.008(4)
C37 0.032(5) 0.052(6) 0.048(6) -0.005(5) 0.015(5) -0.001(4)
F3 0.056(4) 0.066(4) 0.121(6) -0.021(4) 0.052(4) 0.005(3)
F1 0.066(5) 0.139(7) 0.054(5) 0.003(4) 0.003(4) 0.005(5)
F2 0.048(4) 0.073(4) 0.156(7) -0.031(4) 0.037(5) -0.023(3)
O3 0.095(6) 0.074(5) 0.062(5) 0.037(4) 0.025(5) 0.001(5)
F5 0.071(5) 0.073(4) 0.105(5) -0.014(4) 0.048(4) 0.023(4)
F6 0.048(4) 0.145(7) 0.079(5) -0.040(5) -0.006(4) 0.027(5)
F4 0.079(5) 0.089(5) 0.146(7) 0.018(5) 0.068(5) -0.013(4)
C39 0.037(5) 0.040(5) 0.043(5) 0.000(4) 0.016(4) 0.002(4)
C40 0.058(6) 0.058(6) 0.054(6) -0.007(5) 0.025(5) -0.005(5)
N9 0.052(5) 0.064(5) 0.049(5) 0.000(4) 0.021(4) 0.004(4)
C38 0.046(6) 0.049(6) 0.069(7) -0.004(5) 0.024(6) 0.004(5)
O4 0.055(4) 0.065(4) 0.050(4) -0.024(3) 0.009(3) -0.004(4)
C31 0.040(5) 0.037(4) 0.053(6) 0.010(4) 0.019(4) 0.011(4)
C36 0.057(6) 0.041(5) 0.051(6) -0.004(4) 0.036(5) 0.002(4)
C18 0.033(5) 0.167(13) 0.030(5) 0.029(7) 0.005(4) 0.014(7)
C20 0.138(12) 0.066(7) 0.042(6) -0.030(5) 0.051(7) -0.033(8)
C14 0.29(2) 0.052(7) 0.072(9) 0.000(6) 0.107(13) 0.012(10)
C15 0.068(9) 0.051(7) 0.27(2) -0.076(11) 0.065(12) -0.007(7)
C41 0.055(7) 0.056(6) 0.086(8) 0.004(6) 0.030(7) -0.003(5)
C42 0.103(11) 0.056(7) 0.080(9) 0.007(6) 0.033(8) -0.001(8)
N7 0.191(17) 0.113(11) 0.225(18) 0.020(11) 0.168(16) 0.038(11)
N8 0.126(12) 0.117(11) 0.129(11) -0.029(9) 0.076(10) -0.016(9)
C43 0.117(12) 0.089(10) 0.102(11) -0.032(8) 0.078(10) -0.026(9)
C44 0.104(12) 0.121(13) 0.149(16) -0.027(12) 0.065(12) -0.012(11)

loop_
_atom_type_symbol
_atom_type_description
_atom_type_scat_dispersion_real
_atom_type_scat_dispersion_imag
_atom_type_scat_source
C C 0.0033 0.0016 'International Tables Vol C Tables 4.2.6.8 and 6.1.1.4'
H H 0.0000 0.0000 'International Tables Vol C Tables 4.2.6.8 and 6.1.1.4'
N N 0.0061 0.0033 'International Tables Vol C Tables 4.2.6.8 and 6.1.1.4'
O O 0.0106 0.0060 'International Tables Vol C Tables 4.2.6.8 and 6.1.1.4'
F F 0.0171 0.0103 'International Tables Vol C Tables 4.2.6.8 and 6.1.1.4'
P P 0.1023 0.0942 'International Tables Vol C Tables 4.2.6.8 and 6.1.1.4'
S S 0.1246 0.1234 'International Tables Vol C Tables 4.2.6.8 and 6.1.1.4'
Ag Ag -0.8971 1.1015 'International Tables Vol C Tables 4.2.6.8 and 6.1.1.4'

loop_
_geom_angle_atom_site_label_1
_geom_angle_atom_site_label_2
_geom_angle_atom_site_label_3
_geom_angle
C1 Ag1 P2 166.93(19)
C1 Ag1 Ag2 87.02(18)
P2 Ag1 Ag2 89.60(5)
C3 Ag2 P1 168.0(2)
C3 Ag2 Ag1 86.99(19)
P1 Ag2 Ag1 89.51(5)
N4 P2 C29 104.5(3)
N4 P2 C33 102.5(3)
C29 P2 C33 115.0(4)
N4 P2 Ag1 107.3(2)
C29 P2 Ag1 114.2(3)
C33 P2 Ag1 112.0(3)
N1 P1 C13 104.6(3)
N1 P1 C17 103.5(3)
C13 P1 C17 116.6(4)
N1 P1 Ag2 108.0(2)
C13 P1 Ag2 109.8(3)
C17 P1 Ag2 113.3(3)
O1 S1 O2 117.5(4)
O1 S1 O3 112.6(5)
O2 S1 O3 115.9(4)
O1 S1 C37 102.7(4)
O2 S1 C37 102.3(4)
O3 S1 C37 103.2(5)
N1 C1 N2 103.2(6)
N1 C1 Ag1 128.8(5)
N2 C1 Ag1 127.9(5)
N3 C2 N2 110.6(7)
N3 C2 C7 122.5(6)
N2 C2 C7 126.8(6)
C1 N2 C2 109.7(6)
C1 N2 C5 123.3(6)
C2 N2 C5 126.6(7)
C2 N3 N1 103.4(6)
C1 N1 N3 113.0(6)
C1 N1 P1 126.5(5)
N3 N1 P1 120.5(5)
C3 N4 N5 112.0(6)
C3 N4 P2 126.3(5)
N5 N4 P2 121.3(4)
N6 C3 N4 104.3(6)
N6 C3 Ag2 127.1(5)
N4 C3 Ag2 128.5(5)
C15 C13 C16 108.1(9)
C15 C13 C14 109.4(12)
C16 C13 C14 107.2(9)
C15 C13 P1 116.8(7)
C16 C13 P1 109.6(6)
C14 C13 P1 105.4(7)
C20 C17 C19 109.6(8)
C20 C17 C18 111.0(9)
C19 C17 C18 107.1(7)
C20 C17 P1 104.4(6)
C19 C17 P1 108.0(6)
C18 C17 P1 116.6(6)
C4 N5 N4 103.7(6)
N2 C5 C6 113.0(6)
C12 C7 C8 119.3(7)
C12 C7 C2 118.5(6)
C8 C7 C2 122.1(7)
C9 C8 C7 120.1(8)
C10 C9 C8 119.5(8)
C30 C29 C31 109.5(7)
C30 C29 C32 109.4(7)
C31 C29 C32 109.8(6)
C30 C29 P2 106.8(5)
C31 C29 P2 115.6(6)
C32 C29 P2 105.5(5)
N5 C4 N6 111.0(6)
N5 C4 C23 123.5(6)
N6 C4 C23 125.5(6)
C11 C12 C7 120.0(7)
C9 C10 C11 120.9(8)
O4 S2 O6 115.7(4)
O4 S2 O5 115.4(5)
O6 S2 O5 113.7(5)
O4 S2 C38 102.4(5)
O6 S2 C38 103.5(4)
O5 S2 C38 103.7(5)
C12 C11 C10 120.2(8)
C3 N6 C4 108.9(6)
C3 N6 C21 123.3(6)
C4 N6 C21 127.6(6)
C25 C24 C23 120.6(8)
C24 C23 C28 119.4(7)
C24 C23 C4 122.0(7)
C28 C23 C4 118.5(7)
N6 C21 C22 112.3(7)
C27 C28 C23 120.3(8)
C24 C25 C26 119.1(7)
C26 C27 C28 120.0(8)
C27 C26 C25 120.5(8)
C34 C33 C36 109.6(7)
C34 C33 C35 110.8(7)
C36 C33 C35 108.9(7)
C34 C33 P2 116.8(6)
C36 C33 P2 104.9(5)
C35 C33 P2 105.4(5)
F1 C37 F2 106.9(9)
F1 C37 F3 108.4(8)
F2 C37 F3 107.7(8)
F1 C37 S1 110.5(7)
F2 C37 S1 111.9(7)
F3 C37 S1 111.3(7)
N9 C39 C40 179.0(11)
F4 C38 F5 105.6(9)
F4 C38 F6 105.7(9)
F5 C38 F6 105.1(8)
F4 C38 S2 113.4(7)
F5 C38 S2 114.1(7)
F6 C38 S2 112.1(8)
N7 C42 C41 179.0(17)
N8 C43 C44 173(2)

loop_
_geom_bond_atom_site_label_1
_geom_bond_atom_site_label_2
_geom_bond_distance
Ag1 C1 2.146(7)
Ag1 P2 2.3737(18)
Ag1 Ag2 2.8804(7)
Ag2 C3 2.109(7)
Ag2 P1 2.398(2)
P2 N4 1.746(6)
P2 C29 1.863(7)
P2 C33 1.866(8)
P1 N1 1.750(6)
P1 C13 1.840(9)
P1 C17 1.849(8)
S1 O1 1.405(7)
S1 O2 1.414(6)
S1 O3 1.425(7)
S1 C37 1.815(10)
O5 S2 1.431(7)
C1 N1 1.334(9)
C1 N2 1.354(10)
C2 N3 1.294(9)
C2 N2 1.376(9)
C2 C7 1.474(10)
N2 C5 1.481(9)
N3 N1 1.411(8)
N4 C3 1.351(9)
N4 N5 1.392(8)
C3 N6 1.335(9)
C13 C15 1.478(15)
C13 C16 1.508(12)
C13 C14 1.563(14)
C17 C20 1.516(13)
C17 C19 1.532(11)
C17 C18 1.551(12)
N5 C4 1.296(9)
C5 C6 1.534(11)
C7 C12 1.392(10)
C7 C8 1.396(10)
C8 C9 1.389(10)
C9 C10 1.369(12)
C29 C30 1.522(12)
C29 C31 1.537(11)
C29 C32 1.538(11)
C4 N6 1.377(9)
C4 C23 1.485(10)
C12 C11 1.373(11)
C10 C11 1.380(12)
S2 O4 1.415(7)
S2 O6 1.425(6)
S2 C38 1.777(11)
C35 C33 1.537(10)
N6 C21 1.481(9)
C24 C25 1.381(11)
C24 C23 1.383(10)
C23 C28 1.384(11)
C21 C22 1.493(11)
C28 C27 1.379(11)
C25 C26 1.392(12)
C27 C26 1.371(12)
C34 C33 1.519(11)
C33 C36 1.534(11)
C37 F1 1.307(12)
C37 F2 1.321(11)
C37 F3 1.330(11)
F5 C38 1.332(12)
F6 C38 1.351(12)
F4 C38 1.324(12)
C39 N9 1.105(11)
C39 C40 1.423(13)
C41 C42 1.417(18)
C42 N7 1.180(18)
N8 C43 1.151(16)
C43 C44 1.409(19)
